data_4106067
loop_
_publ_author_name
'Oleg G. Shirobokov'
'Lyudmila G. Kuzmina'
'Georgii I. Nikonov'

_publ_section_title
;
 Nonhydride Mechanism of Metal-Catalyzed Hydrosilylation
;
_journal_name_full 'Journal of the American Chemical Society'
_journal_page_first 6487
_journal_page_last 6489
_journal_paper_doi 10.1021/ja111748u
_journal_volume 133
_journal_year 2011
_chemical_formula_sum 'C30 H54 B Mo N7 P'
_chemical_formula_weight 650.52
_chemical_name_systematic
; 
 ? 
;
_space_group_IT_number 14
_symmetry_cell_setting monoclinic
_symmetry_space_group_name_Hall '-P 2ybc'
_symmetry_space_group_name_H-M 'P 1 21/c 1'
_atom_sites_solution_hydrogens geom
_atom_sites_solution_primary direct
_atom_sites_solution_secondary difmap
_audit_creation_method SHELXL-97
_cell_angle_alpha 90.00
_cell_angle_beta 103.8340(10)
_cell_angle_gamma 90.00
_cell_formula_units_Z 4
_cell_length_a 11.4352(4)
_cell_length_b 13.2000(4)
_cell_length_c 20.9102(7)
_cell_measurement_reflns_used 9906
_cell_measurement_temperature 143(2)
_cell_measurement_theta_max 31.484
_cell_measurement_theta_min 2.3725
_cell_volume 3064.73(18)
_computing_structure_refinement 'SHELXL-97 (Sheldrick, 1997)'
_computing_structure_solution 'SHELXS-97 (Sheldrick, 1990)'
_diffrn_ambient_temperature 143(2)
_diffrn_measured_fraction_theta_full 1.000
_diffrn_measured_fraction_theta_max 1.000
_diffrn_measurement_device_type 'Bruker SMART-APEX-2'
_diffrn_measurement_method \w
_diffrn_radiation_monochromator graphite
_diffrn_radiation_source 'fine-focus sealed tube'
_diffrn_radiation_type MoK\a
_diffrn_radiation_wavelength 0.71073
_diffrn_reflns_av_R_equivalents 0.0208
_diffrn_reflns_av_sigmaI/netI 0.0186
_diffrn_reflns_limit_h_max 16
_diffrn_reflns_limit_h_min -16
_diffrn_reflns_limit_k_max 18
_diffrn_reflns_limit_k_min -18
_diffrn_reflns_limit_l_max 29
_diffrn_reflns_limit_l_min -29
_diffrn_reflns_number 35446
_diffrn_reflns_theta_full 30.00
_diffrn_reflns_theta_max 30.00
_diffrn_reflns_theta_min 1.83
_exptl_absorpt_coefficient_mu 0.513
_exptl_absorpt_correction_T_max 0.8368
_exptl_absorpt_correction_T_min 0.8019
_exptl_absorpt_correction_type multi-scan
_exptl_crystal_colour black
_exptl_crystal_density_diffrn 1.410
_exptl_crystal_description block
_exptl_crystal_F_000 1380
_exptl_crystal_size_max 0.45
_exptl_crystal_size_mid 0.40
_exptl_crystal_size_min 0.36
_refine_diff_density_max 1.207
_refine_diff_density_min -0.800
_refine_diff_density_rms 0.094
_refine_ls_extinction_method none
_refine_ls_goodness_of_fit_ref 1.090
_refine_ls_hydrogen_treatment mixed
_refine_ls_matrix_type full
_refine_ls_number_parameters 229
_refine_ls_number_reflns 8933
_refine_ls_number_restraints 0
_refine_ls_restrained_S_all 1.090
_refine_ls_R_factor_all 0.0541
_refine_ls_R_factor_gt 0.0431
_refine_ls_shift/su_max 0.001
_refine_ls_shift/su_mean 0.000
_refine_ls_structure_factor_coef Fsqd
_refine_ls_weighting_details 'calc w=1/[\s^2^(Fo^2^)+(0.0580P)^2^+3.8225P] where P=(Fo^2^+2Fc^2^)/3'
_refine_ls_weighting_scheme calc
_refine_ls_wR_factor_gt 0.1170
_refine_ls_wR_factor_ref 0.1235
_reflns_number_gt 7274
_reflns_number_total 8933
_reflns_threshold_expression >2sigma(I)
_cod_data_source_file ja111748u_si_002.cif
_cod_data_source_block p21c
_cod_database_code 4106067

loop_
_symmetry_equiv_pos_as_xyz
'x, y, z'
'-x, y+1/2, -z+1/2'
'-x, -y, -z'
'x, -y-1/2, z-1/2'

loop_
_atom_site_label
_atom_site_type_symbol
_atom_site_fract_x
_atom_site_fract_y
_atom_site_fract_z
_atom_site_U_iso_or_equiv
_atom_site_adp_type
_atom_site_occupancy
_atom_site_symmetry_multiplicity
_atom_site_calc_flag
_atom_site_refinement_flags
_atom_site_disorder_assembly
_atom_site_disorder_group
Mo1 Mo 0.043766(16) 0.747794(14) 0.298245(9) 0.02181(7) Uani 1 1 d . . .
P1 P -0.05569(6) 0.67770(5) 0.19153(3) 0.02803(13) Uani 1 1 d . . .
N1 N 0.18788(17) 0.69893(15) 0.30187(9) 0.0250(4) Uani 1 1 d . . .
N2 N 0.09529(18) 0.83286(15) 0.39124(10) 0.0271(4) Uani 1 1 d . . .
N3 N 0.02601(19) 0.83667(16) 0.43587(9) 0.0293(4) Uani 1 1 d . . .
N4 N -0.13372(18) 0.83151(15) 0.29825(9) 0.0267(4) Uani 1 1 d . . .
N5 N -0.17277(18) 0.83840(16) 0.35487(10) 0.0293(4) Uani 1 1 d . . .
N6 N -0.04532(18) 0.64228(15) 0.35513(9) 0.0277(4) Uani 1 1 d . . .
N7 N -0.08840(19) 0.67520(16) 0.40704(10) 0.0293(4) Uani 1 1 d . . .
B1 B -0.0999(3) 0.7895(2) 0.41928(13) 0.0306(5) Uani 1 1 d . . .
H0A H -0.1408 0.8011 0.4559 0.037 Uiso 1 1 calc R . .
C1 C 0.3088(2) 0.67514(18) 0.31004(11) 0.0268(4) Uani 1 1 d . . .
C2 C 0.3647(2) 0.60610(19) 0.36000(12) 0.0305(5) Uani 1 1 d . . .
C3 C 0.4886(2) 0.5899(2) 0.36983(15) 0.0416(6) Uani 1 1 d . . .
H3A H 0.5282 0.5453 0.4038 0.050 Uiso 1 1 calc R . .
C4 C 0.5546(3) 0.6377(3) 0.33108(17) 0.0473(7) Uani 1 1 d . . .
H4A H 0.6390 0.6267 0.3392 0.057 Uiso 1 1 calc R . .
C5 C 0.4982(3) 0.7011(2) 0.28074(16) 0.0441(7) Uani 1 1 d . . .
H5A H 0.5441 0.7318 0.2537 0.053 Uiso 1 1 calc R . .
C6 C 0.3748(2) 0.7210(2) 0.26865(13) 0.0330(5) Uani 1 1 d . A .
C7 C 0.2915(2) 0.5518(2) 0.40129(13) 0.0340(5) Uiso 1 1 d . . .
H7A H 0.2087 0.5412 0.3728 0.041 Uiso 1 1 calc R . .
C8 C 0.3425(3) 0.4476(2) 0.42485(15) 0.0412(6) Uiso 1 1 d . . .
H8A H 0.2917 0.4157 0.4509 0.062 Uiso 1 1 calc R . .
H8B H 0.4246 0.4552 0.4521 0.062 Uiso 1 1 calc R . .
H8C H 0.3439 0.4049 0.3867 0.062 Uiso 1 1 calc R . .
C9 C 0.2789(3) 0.6151(3) 0.46006(16) 0.0481(7) Uiso 1 1 d . . .
H9A H 0.2312 0.5777 0.4854 0.072 Uiso 1 1 calc R . .
H9B H 0.2385 0.6790 0.4445 0.072 Uiso 1 1 calc R . .
H9C H 0.3590 0.6292 0.4881 0.072 Uiso 1 1 calc R . .
C10 C 0.3137(3) 0.7921(2) 0.21362(15) 0.0422(6) Uiso 1 1 d . . .
C11 C 0.3361(6) 0.9034(5) 0.2443(3) 0.0438(12) Uiso 0.55 1 d P A 1
H11A H 0.3219 0.9035 0.2887 0.066 Uiso 0.55 1 calc PR A 1
H11B H 0.2808 0.9511 0.2164 0.066 Uiso 0.55 1 calc PR A 1
H11C H 0.4194 0.9239 0.2465 0.066 Uiso 0.55 1 calc PR A 1
C12 C 0.3636(7) 0.7852(6) 0.1542(4) 0.0567(15) Uiso 0.55 1 d P A 1
H12A H 0.4226 0.8395 0.1554 0.085 Uiso 0.55 1 calc PR A 1
H12B H 0.2981 0.7924 0.1145 0.085 Uiso 0.55 1 calc PR A 1
H12C H 0.4028 0.7194 0.1535 0.085 Uiso 0.55 1 calc PR A 1
C11A C 0.3507(10) 0.8929(8) 0.2187(6) 0.070(3) Uiso 0.45 1 d P A 2
H11D H 0.3451 0.9201 0.2615 0.105 Uiso 0.45 1 calc PR A 2
H11E H 0.2988 0.9324 0.1833 0.105 Uiso 0.45 1 calc PR A 2
H11F H 0.4343 0.8972 0.2147 0.105 Uiso 0.45 1 calc PR A 2
C12A C 0.3245(10) 0.7417(7) 0.1435(5) 0.066(2) Uiso 0.45 1 d P A 2
H12D H 0.3030 0.6698 0.1429 0.099 Uiso 0.45 1 calc PR A 2
H12E H 0.4073 0.7486 0.1388 0.099 Uiso 0.45 1 calc PR A 2
H12F H 0.2695 0.7767 0.1071 0.099 Uiso 0.45 1 calc PR A 2
C13 C -0.2098(3) 0.6354(3) 0.18177(18) 0.0541(8) Uiso 1 1 d . . .
H13A H -0.2403 0.6088 0.1371 0.081 Uiso 1 1 calc R . .
H13B H -0.2599 0.6925 0.1889 0.081 Uiso 1 1 calc R . .
H13C H -0.2125 0.5820 0.2140 0.081 Uiso 1 1 calc R . .
C14 C 0.0164(3) 0.5674(2) 0.16640(15) 0.0400(6) Uiso 1 1 d . . .
H14A H -0.0297 0.5446 0.1231 0.060 Uiso 1 1 calc R . .
H14B H 0.0196 0.5130 0.1987 0.060 Uiso 1 1 calc R . .
H14C H 0.0985 0.5850 0.1638 0.060 Uiso 1 1 calc R . .
C15 C -0.0688(3) 0.7587(2) 0.11898(17) 0.0461(7) Uiso 1 1 d . . .
H15A H -0.1102 0.7216 0.0795 0.069 Uiso 1 1 calc R . .
H15B H 0.0118 0.7782 0.1149 0.069 Uiso 1 1 calc R . .
H15C H -0.1149 0.8196 0.1238 0.069 Uiso 1 1 calc R . .
C16 C 0.1965(2) 0.8832(2) 0.41769(13) 0.0345(5) Uiso 1 1 d . . .
H16A H 0.2613 0.8925 0.3971 0.041 Uiso 1 1 calc R . .
C17 C 0.1940(3) 0.9202(2) 0.47981(15) 0.0427(6) Uiso 1 1 d . . .
H17A H 0.2545 0.9581 0.5091 0.051 Uiso 1 1 calc R . .
C18 C 0.0842(3) 0.8895(2) 0.48926(14) 0.0379(6) Uiso 1 1 d . . .
H18A H 0.0544 0.9033 0.5271 0.045 Uiso 1 1 calc R . .
C19 C -0.2089(2) 0.8885(2) 0.25396(13) 0.0328(5) Uiso 1 1 d . . .
H19A H -0.2029 0.8978 0.2098 0.039 Uiso 1 1 calc R . .
C20 C -0.2971(3) 0.9323(2) 0.28068(14) 0.0388(6) Uiso 1 1 d . . .
H20A H -0.3612 0.9754 0.2595 0.047 Uiso 1 1 calc R . .
C21 C -0.2700(3) 0.8986(2) 0.34505(14) 0.0368(5) Uiso 1 1 d . . .
H21A H -0.3132 0.9153 0.3772 0.044 Uiso 1 1 calc R . .
C22 C -0.0495(2) 0.5412(2) 0.35631(13) 0.0329(5) Uiso 1 1 d . . .
H22A H -0.0258 0.4980 0.3254 0.039 Uiso 1 1 calc R . .
C23 C -0.0937(3) 0.5081(2) 0.40943(14) 0.0403(6) Uiso 1 1 d . . .
H23A H -0.1046 0.4402 0.4219 0.048 Uiso 1 1 calc R . .
C24 C -0.1179(3) 0.5953(2) 0.43973(14) 0.0380(6) Uiso 1 1 d . . .
H24A H -0.1501 0.5986 0.4776 0.046 Uiso 1 1 calc R . .
H1 H 0.059(3) 0.854(2) 0.2582(16) 0.040(8) Uiso 1 1 d . . .
C1' C 0.4870 1.0074 0.4485 0.048 Uiso 0.50 1 d P . .
C3' C 0.5112 0.8970 0.4748 0.079 Uiso 0.40 1 d P . .
C4' C 0.5220 0.8924 0.5203 0.036 Uiso 0.20 1 d P . .
C2' C 0.4863 1.0619 0.5006 0.042 Uiso 0.30 1 d P . .
C5' C 0.4811 1.0356 0.4227 0.066 Uiso 0.30 1 d P . .
C6' C 0.4932 0.9663 0.4317 0.048 Uiso 0.30 1 d P . .
C7' C 0.5249 0.8524 0.5362 0.067 Uiso 0.25 1 d P . .
C8' C 0.5234 0.8328 0.4649 0.069 Uiso 0.25 1 d P . .
C9' C 0.5315 0.8244 0.5073 0.061 Uiso 0.25 1 d P . .
C10' C 0.5222 0.9225 0.5525 0.063 Uiso 0.30 1 d P . .
C11' C 0.5029 0.9074 0.4405 0.063 Uiso 0.30 1 d P . .

loop_
_atom_site_aniso_label
_atom_site_aniso_U_11
_atom_site_aniso_U_22
_atom_site_aniso_U_33
_atom_site_aniso_U_23
_atom_site_aniso_U_13
_atom_site_aniso_U_12
Mo1 0.02311(10) 0.02300(10) 0.01967(10) 0.00077(6) 0.00578(7) 0.00059(6)
P1 0.0338(3) 0.0280(3) 0.0212(3) -0.0007(2) 0.0047(2) 0.0016(2)
N1 0.0253(9) 0.0277(9) 0.0222(8) -0.0012(7) 0.0062(7) 0.0009(7)
N2 0.0258(9) 0.0295(9) 0.0255(9) -0.0016(7) 0.0054(7) 0.0011(7)
N3 0.0336(10) 0.0318(10) 0.0226(9) -0.0017(7) 0.0068(7) 0.0020(8)
N4 0.0269(9) 0.0288(9) 0.0246(9) 0.0004(7) 0.0062(7) 0.0015(7)
N5 0.0274(9) 0.0327(10) 0.0291(10) 0.0010(8) 0.0096(8) 0.0019(8)
N6 0.0312(10) 0.0282(9) 0.0236(9) 0.0017(7) 0.0068(7) -0.0012(8)
N7 0.0318(10) 0.0329(10) 0.0239(9) 0.0038(8) 0.0081(7) -0.0013(8)
B1 0.0331(13) 0.0355(14) 0.0254(12) -0.0002(10) 0.0113(10) 0.0020(11)
C1 0.0243(10) 0.0290(11) 0.0262(10) -0.0050(8) 0.0041(8) -0.0001(8)
C2 0.0278(11) 0.0333(12) 0.0281(11) -0.0031(9) 0.0018(9) 0.0014(9)
C3 0.0301(13) 0.0461(15) 0.0439(15) 0.0046(12) -0.0004(11) 0.0055(11)
C4 0.0244(12) 0.0558(18) 0.0605(19) 0.0018(15) 0.0075(12) 0.0045(12)
C5 0.0311(13) 0.0508(17) 0.0541(17) 0.0012(14) 0.0173(12) -0.0018(12)
C6 0.0305(12) 0.0353(12) 0.0344(12) -0.0010(10) 0.0100(10) -0.0005(10)

loop_
_atom_type_symbol
_atom_type_description
_atom_type_scat_dispersion_real
_atom_type_scat_dispersion_imag
_atom_type_scat_source
C C 0.0033 0.0016 'International Tables Vol C Tables 4.2.6.8 and 6.1.1.4'
H H 0.0000 0.0000 'International Tables Vol C Tables 4.2.6.8 and 6.1.1.4'
B B 0.0013 0.0007 'International Tables Vol C Tables 4.2.6.8 and 6.1.1.4'
N N 0.0061 0.0033 'International Tables Vol C Tables 4.2.6.8 and 6.1.1.4'
P P 0.1023 0.0942 'International Tables Vol C Tables 4.2.6.8 and 6.1.1.4'
Mo Mo -1.6832 0.6857 'International Tables Vol C Tables 4.2.6.8 and 6.1.1.4'

loop_
_geom_angle_atom_site_label_1
_geom_angle_atom_site_label_2
_geom_angle_atom_site_label_3
_geom_angle
_geom_angle_site_symmetry_1
_geom_angle_site_symmetry_3
N1 Mo1 N2 95.69(8) . .
N1 Mo1 N6 106.95(8) . .
N2 Mo1 N6 84.68(7) . .
N1 Mo1 N4 172.62(8) . .
N2 Mo1 N4 78.78(7) . .
N6 Mo1 N4 77.61(7) . .
N1 Mo1 P1 97.37(6) . .
N2 Mo1 P1 166.56(5) . .
N6 Mo1 P1 94.52(5) . .
N4 Mo1 P1 87.93(5) . .
N1 Mo1 H1 97.2(11) . .
N2 Mo1 H1 88.6(11) . .
N6 Mo1 H1 155.5(11) . .
N4 Mo1 H1 77.9(11) . .
P1 Mo1 H1 86.7(11) . .
C14 P1 C13 102.56(15) . .
C14 P1 C15 100.45(14) . .
C13 P1 C15 101.65(17) . .
C14 P1 Mo1 115.23(10) . .
C13 P1 Mo1 116.69(12) . .
C15 P1 Mo1 117.73(11) . .
C1 N1 Mo1 170.51(17) . .
C16 N2 N3 106.7(2) . .
C16 N2 Mo1 130.00(17) . .
N3 N2 Mo1 123.21(15) . .
C18 N3 N2 109.5(2) . .
C18 N3 B1 130.5(2) . .
N2 N3 B1 119.97(19) . .
C19 N4 N5 105.92(19) . .
C19 N4 Mo1 133.58(16) . .
N5 N4 Mo1 120.10(14) . .
C21 N5 N4 109.7(2) . .
C21 N5 B1 129.4(2) . .
N4 N5 B1 120.55(19) . .
C22 N6 N7 106.4(2) . .
C22 N6 Mo1 131.06(17) . .
N7 N6 Mo1 121.52(15) . .
C24 N7 N6 109.7(2) . .
C24 N7 B1 130.0(2) . .
N6 N7 B1 120.31(19) . .
N3 B1 N7 108.8(2) . .
N3 B1 N5 108.0(2) . .
N7 B1 N5 108.3(2) . .
N3 B1 H0A 110.5 . .
N7 B1 H0A 110.5 . .
N5 B1 H0A 110.5 . .
N1 C1 C6 119.3(2) . .
N1 C1 C2 119.8(2) . .
C6 C1 C2 120.9(2) . .
C3 C2 C1 118.0(2) . .
C3 C2 C7 121.4(2) . .
C1 C2 C7 120.6(2) . .
C4 C3 C2 121.3(3) . .
C4 C3 H3A 119.3 . .
C2 C3 H3A 119.3 . .
C5 C4 C3 120.1(3) . .
C5 C4 H4A 119.9 . .
C3 C4 H4A 119.9 . .
C4 C5 C6 121.4(3) . .
C4 C5 H5A 119.3 . .
C6 C5 H5A 119.3 . .
C5 C6 C1 118.2(3) . .
C5 C6 C10 121.0(3) . .
C1 C6 C10 120.8(2) . .
C2 C7 C9 111.8(2) . .
C2 C7 C8 112.8(2) . .
C9 C7 C8 109.6(2) . .
C2 C7 H7A 107.4 . .
C9 C7 H7A 107.4 . .
C8 C7 H7A 107.4 . .
C7 C8 H8A 109.5 . .
C7 C8 H8B 109.5 . .
H8A C8 H8B 109.5 . .
C7 C8 H8C 109.5 . .
H8A C8 H8C 109.5 . .
H8B C8 H8C 109.5 . .
C7 C9 H9A 109.5 . .
C7 C9 H9B 109.5 . .
H9A C9 H9B 109.5 . .
C7 C9 H9C 109.5 . .
H9A C9 H9C 109.5 . .
H9B C9 H9C 109.5 . .
C11A C10 C12 87.2(6) . .
C11A C10 C6 117.1(5) . .
C12 C10 C6 113.4(4) . .
C11A C10 C11 22.3(5) . .
C12 C10 C11 109.5(4) . .
C6 C10 C11 105.3(3) . .
C11A C10 C12A 111.6(6) . .
C12 C10 C12A 26.4(4) . .
C6 C10 C12A 107.9(4) . .
C11 C10 C12A 133.7(5) . .
C10 C11 H11A 109.5 . .
C10 C11 H11B 109.5 . .
H11A C11 H11B 109.5 . .
C10 C11 H11C 109.5 . .
H11A C11 H11C 109.5 . .
H11B C11 H11C 109.5 . .
C10 C12 H12A 109.5 . .
C10 C12 H12B 109.5 . .
H12A C12 H12B 109.5 . .
C10 C12 H12C 109.5 . .
H12A C12 H12C 109.5 . .
H12B C12 H12C 109.5 . .
C10 C11A H11D 109.5 . .
C10 C11A H11E 109.5 . .
H11D C11A H11E 109.5 . .
C10 C11A H11F 109.5 . .
H11D C11A H11F 109.5 . .
H11E C11A H11F 109.5 . .
C10 C12A H12D 109.5 . .
C10 C12A H12E 109.5 . .
H12D C12A H12E 109.5 . .
C10 C12A H12F 109.5 . .
H12D C12A H12F 109.5 . .
H12E C12A H12F 109.5 . .
P1 C13 H13A 109.5 . .
P1 C13 H13B 109.5 . .
H13A C13 H13B 109.5 . .
P1 C13 H13C 109.5 . .
H13A C13 H13C 109.5 . .
H13B C13 H13C 109.5 . .
P1 C14 H14A 109.5 . .
P1 C14 H14B 109.5 . .
H14A C14 H14B 109.5 . .
P1 C14 H14C 109.5 . .
H14A C14 H14C 109.5 . .
H14B C14 H14C 109.5 . .
P1 C15 H15A 109.5 . .
P1 C15 H15B 109.5 . .
H15A C15 H15B 109.5 . .
P1 C15 H15C 109.5 . .
H15A C15 H15C 109.5 . .
H15B C15 H15C 109.5 . .
N2 C16 C17 110.6(2) . .
N2 C16 H16A 124.7 . .
C17 C16 H16A 124.7 . .
C18 C17 C16 104.7(3) . .
C18 C17 H17A 127.7 . .
C16 C17 H17A 127.7 . .
N3 C18 C17 108.6(3) . .
N3 C18 H18A 125.7 . .
C17 C18 H18A 125.7 . .
N4 C19 C20 111.4(2) . .
N4 C19 H19A 124.3 . .
C20 C19 H19A 124.3 . .
C21 C20 C19 104.0(3) . .
C21 C20 H20A 128.0 . .
C19 C20 H20A 128.0 . .
N5 C21 C20 108.9(2) . .
N5 C21 H21A 125.5 . .
C20 C21 H21A 125.5 . .
N6 C22 C23 110.4(2) . .
N6 C22 H22A 124.8 . .
C23 C22 H22A 124.8 . .
C24 C23 C22 104.8(3) . .
C24 C23 H23A 127.6 . .
C22 C23 H23A 127.6 . .
N7 C24 C23 108.7(3) . .
N7 C24 H24A 125.6 . .
C23 C24 H24A 125.6 . .
C5' C1' C6' 92.0 . .
C5' C1' C10' 54.5 . 3_676
C6' C1' C10' 146.4 . 3_676
C5' C1' C2' 111.0 . .
C6' C1' C2' 156.8 . .
C10' C1' C2' 56.5 3_676 .
C5' C1' C11' 116.9 . .
C6' C1' C11' 25.0 . .
C10' C1' C11' 171.2 3_676 .
C2' C1' C11' 132.0 . .
C5' C1' C2' 170.3 . 3_676
C6' C1' C2' 80.3 . 3_676
C10' C1' C2' 132.7 3_676 3_676
C2' C1' C2' 76.5 . 3_676
C11' C1' C2' 55.6 . 3_676
C5' C1' C4' 81.3 . 3_676
C6' C1' C4' 172.7 . 3_676
C10' C1' C4' 26.8 3_676 3_676
C2' C1' C4' 29.7 . 3_676
C11' C1' C4' 161.7 . 3_676
C2' C1' C4' 106.1 3_676 3_676
C5' C1' C3' 144.0 . .
C6' C1' C3' 52.1 . .
C10' C1' C3' 161.2 3_676 .
C2' C1' C3' 104.9 . .
C11' C1' C3' 27.2 . .
C2' C1' C3' 28.5 3_676 .
C4' C1' C3' 134.5 3_676 .
C5' C1' C7' 65.1 . 3_676
C6' C1' C7' 156.7 . 3_676
C10' C1' C7' 10.7 3_676 3_676
C2' C1' C7' 45.9 . 3_676
C11' C1' C7' 176.1 . 3_676
C2' C1' C7' 122.0 3_676 3_676
C4' C1' C7' 16.3 3_676 3_676
C3' C1' C7' 150.5 . 3_676
C5' C1' C3' 106.2 . 3_676
C6' C1' C3' 161.2 . 3_676
C10' C1' C3' 51.8 3_676 3_676
C2' C1' C3' 5.0 . 3_676
C11' C1' C3' 136.7 . 3_676
C2' C1' C3' 81.1 3_676 3_676
C4' C1' C3' 25.0 3_676 3_676
C3' C1' C3' 109.5 . 3_676
C7' C1' C3' 41.2 3_676 3_676
C11' C3' C2' 121.9 . 3_676
C11' C3' C8' 86.7 . .
C2' C3' C8' 150.6 3_676 .
C11' C3' C4' 172.6 . .
C2' C3' C4' 50.7 3_676 .
C8' C3' C4' 100.6 . .
C11' C3' C9' 134.8 . .
C2' C3' C9' 103.0 3_676 .
C8' C3' C9' 48.2 . .
C4' C3' C9' 52.5 . .
C11' C3' C6' 35.5 . .
C2' C3' C6' 86.5 3_676 .
C8' C3' C6' 122.1 . .
C4' C3' C6' 137.1 . .
C9' C3' C6' 170.1 . .
C11' C3' C7' 166.0 . .
C2' C3' C7' 72.0 3_676 .
C8' C3' C7' 79.7 . .
C4' C3' C7' 21.4 . .
C9' C3' C7' 31.6 . .
C6' C3' C7' 158.2 . .
C11' C3' C1' 59.7 . .
C2' C3' C1' 62.4 3_676 .
C8' C3' C1' 146.3 . .
C4' C3' C1' 112.9 . .
C9' C3' C1' 165.4 . .
C6' C3' C1' 24.3 . .
C7' C3' C1' 133.9 . .
C11' C3' C10' 156.8 . .
C2' C3' C10' 34.9 3_676 .
C8' C3' C10' 116.5 . .
C4' C3' C10' 15.9 . .
C9' C3' C10' 68.4 . .
C6' C3' C10' 121.3 . .
C7' C3' C10' 37.1 . .
C1' C3' C10' 97.0 . .
C11' C3' C1' 130.2 . 3_676
C2' C3' C1' 8.8 3_676 3_676
C8' C3' C1' 143.0 . 3_676
C4' C3' C1' 42.4 . 3_676
C9' C3' C1' 94.9 . 3_676
C6' C3' C1' 94.7 . 3_676
C7' C3' C1' 63.6 . 3_676
C1' C3' C1' 70.5 . 3_676
C10' C3' C1' 26.6 . 3_676
C7' C4' C2' 174.9 . 3_676
C7' C4' C10' 89.1 . .
C2' C4' C10' 94.0 3_676 .
C7' C4' C3' 125.3 . .
C2' C4' C3' 51.2 3_676 .
C10' C4' C3' 145.0 . .
C7' C4' C9' 49.9 . .
C2' C4' C9' 127.4 3_676 .
C10' C4' C9' 138.6 . .
C3' C4' C9' 76.4 . .
C7' C4' C8' 87.4 . .
C2' C4' C8' 89.6 3_676 .
C10' C4' C8' 176.4 . .
C3' C4' C8' 38.6 . .
C9' C4' C8' 37.9 . .
C7' C4' C1' 121.5 . 3_676
C2' C4' C1' 61.4 3_676 3_676
C10' C4' C1' 32.5 . 3_676
C3' C4' C1' 112.6 . 3_676
C9' C4' C1' 171.0 . 3_676
C8' C4' C1' 151.0 . 3_676
C7' C4' C5' 96.9 . 3_676
C2' C4' C5' 86.1 3_676 3_676
C10' C4' C5' 7.9 . 3_676
C3' C4' C5' 137.1 . 3_676
C9' C4' C5' 146.5 . 3_676
C8' C4' C5' 175.7 . 3_676
C1' C4' C5' 24.6 3_676 3_676
C7' C4' C11' 128.6 . .
C2' C4' C11' 48.0 3_676 .
C10' C4' C11' 141.8 . .
C3' C4' C11' 3.2 . .
C9' C4' C11' 79.6 . .
C8' C4' C11' 41.7 . .
C1' C4' C11' 109.4 3_676 .
C5' C4' C11' 133.9 3_676 .
C4' C2' C3' 78.1 3_676 3_676
C4' C2' C10' 44.5 3_676 3_676
C3' C2' C10' 122.5 3_676 3_676
C4' C2' C11' 106.5 3_676 3_676
C3' C2' C11' 28.4 3_676 3_676
C10' C2' C11' 150.8 3_676 3_676
C4' C2' C1' 88.9 3_676 .
C3' C2' C1' 166.3 3_676 .
C10' C2' C1' 44.3 3_676 .
C11' C2' C1' 164.2 3_676 .
C4' C2' C7' 2.3 3_676 3_676
C3' C2' C7' 76.6 3_676 3_676
C10' C2' C7' 45.9 3_676 3_676
C11' C2' C7' 104.9 3_676 3_676
C1' C2' C7' 90.2 . 3_676
C4' C2' C1' 166.4 3_676 3_676
C3' C2' C1' 89.1 3_676 3_676
C10' C2' C1' 147.5 3_676 3_676
C11' C2' C1' 60.9 3_676 3_676
C1' C2' C1' 103.5 . 3_676
C7' C2' C1' 164.3 3_676 3_676
C4' C2' C6' 140.3 3_676 3_676
C3' C2' C6' 62.2 3_676 3_676
C10' C2' C6' 173.7 3_676 3_676
C11' C2' C6' 33.9 3_676 3_676
C1' C2' C6' 130.6 . 3_676
C7' C2' C6' 138.7 3_676 3_676
C1' C2' C6' 27.1 3_676 3_676
C4' C2' C9' 29.9 3_676 3_676
C3' C2' C9' 48.5 3_676 3_676
C10' C2' C9' 74.4 3_676 3_676
C11' C2' C9' 76.7 3_676 3_676
C1' C2' C9' 118.7 . 3_676
C7' C2' C9' 28.6 3_676 3_676
C1' C2' C9' 137.6 3_676 3_676
C6' C2' C9' 110.6 3_676 3_676
C4' C2' C8' 62.6 3_676 3_676
C3' C2' C8' 16.1 3_676 3_676
C10' C2' C8' 107.1 3_676 3_676
C11' C2' C8' 44.1 3_676 3_676
C1' C2' C8' 151.5 . 3_676
C7' C2' C8' 61.3 3_676 3_676
C1' C2' C8' 104.9 3_676 3_676
C6' C2' C8' 77.9 3_676 3_676
C9' C2' C8' 32.8 3_676 3_676
C4' C2' C5' 67.5 3_676 .
C3' C2' C5' 145.3 3_676 .
C10' C2' C5' 23.0 3_676 .
C11' C2' C5' 172.7 3_676 .
C1' C2' C5' 21.4 . .
C7' C2' C5' 68.9 3_676 .
C1' C2' C5' 124.7 3_676 .
C6' C2' C5' 151.7 3_676 .
C9' C2' C5' 97.4 3_676 .
C8' C2' C5' 130.1 3_676 .
C4' C2' C2' 142.2 3_676 3_676
C3' C2' C2' 138.6 3_676 3_676
C10' C2' C2' 97.9 3_676 3_676
C11' C2' C2' 110.6 3_676 3_676
C1' C2' C2' 53.7 . 3_676
C7' C2' C2' 143.3 3_676 3_676
C1' C2' C2' 49.7 3_676 3_676
C6' C2' C2' 76.8 3_676 3_676
C9' C2' C2' 171.5 3_676 3_676
C8' C2' C2' 154.6 3_676 3_676
C5' C2' C2' 75.0 . 3_676
C1' C5' C10' 82.2 . 3_676
C1' C5' C6' 44.7 . .
C10' C5' C6' 126.8 3_676 .
C1' C5' C4' 74.1 . 3_676
C10' C5' C4' 8.1 3_676 3_676
C6' C5' C4' 118.7 . 3_676
C1' C5' C2' 47.7 . .
C10' C5' C2' 34.5 3_676 .
C6' C5' C2' 92.3 . .
C4' C5' C2' 26.5 3_676 .
C1' C5' C7' 95.1 . 3_676
C10' C5' C7' 13.0 3_676 3_676
C6' C5' C7' 139.5 . 3_676
C4' C5' C7' 21.0 3_676 3_676
C2' C5' C7' 47.4 . 3_676
C1' C5' C11' 43.8 . .
C10' C5' C11' 125.9 3_676 .
C6' C5' C11' 0.9 . .
C4' C5' C11' 117.8 3_676 .
C2' C5' C11' 91.4 . .
C7' C5' C11' 138.7 3_676 .
C1' C5' C2' 6.6 . 3_676
C10' C5' C2' 87.3 3_676 3_676
C6' C5' C2' 39.5 . 3_676
C4' C5' C2' 79.2 3_676 3_676
C2' C5' C2' 52.8 . 3_676
C7' C5' C2' 100.0 3_676 3_676
C11' C5' C2' 38.7 . 3_676
C1' C6' C11' 134.7 . .
C1' C6' C5' 43.4 . .
C11' C6' C5' 178.0 . .
C1' C6' C3' 103.7 . .
C11' C6' C3' 31.1 . .
C5' C6' C3' 147.0 . .
C1' C6' C2' 72.6 . 3_676
C11' C6' C2' 62.4 . 3_676
C5' C6' C2' 115.7 . 3_676
C3' C6' C2' 31.3 . 3_676
C1' C6' C10' 19.8 . 3_676
C11' C6' C10' 154.4 . 3_676
C5' C6' C10' 23.7 . 3_676
C3' C6' C10' 123.3 . 3_676
C2' C6' C10' 92.1 3_676 3_676
C1' C6' C8' 127.1 . .
C11' C6' C8' 8.0 . .
C5' C6' C8' 170.3 . .
C3' C6' C8' 23.5 . .
C2' C6' C8' 54.7 3_676 .
C10' C6' C8' 146.8 3_676 .
C1' C6' C2' 15.4 . .
C11' C6' C2' 119.4 . .
C5' C6' C2' 58.7 . .
C3' C6' C2' 88.3 . .
C2' C6' C2' 57.1 3_676 .
C10' C6' C2' 35.0 3_676 .
C8' C6' C2' 111.8 . .
C4' C7' C9' 89.5 . .
C4' C7' C10' 52.1 . .
C9' C7' C10' 141.2 . .
C4' C7' C2' 2.8 . 3_676
C9' C7' C2' 88.1 . 3_676
C10' C7' C2' 53.8 . 3_676
C4' C7' C3' 33.3 . .
C9' C7' C3' 57.2 . .
C10' C7' C3' 85.2 . .
C2' C7' C3' 31.4 3_676 .
C4' C7' C8' 68.3 . .
C9' C7' C8' 21.8 . .
C10' C7' C8' 120.5 . .
C2' C7' C8' 66.7 3_676 .
C3' C7' C8' 35.5 . .
C4' C7' C5' 62.1 . 3_676
C9' C7' C5' 151.2 . 3_676
C10' C7' C5' 10.0 . 3_676
C2' C7' C5' 63.7 3_676 3_676
C3' C7' C5' 95.1 . 3_676
C8' C7' C5' 130.4 . 3_676
C4' C7' C1' 42.3 . 3_676
C9' C7' C1' 131.7 . 3_676
C10' C7' C1' 10.1 . 3_676
C2' C7' C1' 43.8 3_676 3_676
C3' C7' C1' 75.2 . 3_676
C8' C7' C1' 110.6 . 3_676
C5' C7' C1' 19.9 3_676 3_676
C9' C8' C3' 82.6 . .
C9' C8' C11' 122.5 . .
C3' C8' C11' 40.0 . .
C9' C8' C4' 41.9 . .
C3' C8' C4' 40.8 . .
C11' C8' C4' 80.7 . .
C9' C8' C7' 18.0 . .
C3' C8' C7' 64.8 . .
C11' C8' C7' 104.7 . .
C4' C8' C7' 24.2 . .
C9' C8' C2' 69.6 . 3_676
C3' C8' C2' 13.4 . 3_676
C11' C8' C2' 53.0 . 3_676
C4' C8' C2' 27.8 . 3_676
C7' C8' C2' 52.0 . 3_676
C9' C8' C6' 117.0 . .
C3' C8' C6' 34.5 . .
C11' C8' C6' 5.8 . .
C4' C8' C6' 75.2 . .
C7' C8' C6' 99.2 . .
C2' C8' C6' 47.4 3_676 .
C7' C9' C8' 140.2 . .
C7' C9' C4' 40.6 . .
C8' C9' C4' 100.3 . .
C7' C9' C3' 91.2 . .
C8' C9' C3' 49.2 . .
C4' C9' C3' 51.1 . .
C7' C9' C2' 63.3 . 3_676
C8' C9' C2' 77.6 . 3_676
C4' C9' C2' 22.7 . 3_676
C3' C9' C2' 28.5 . 3_676
C7' C9' C10' 22.4 . .
C8' C9' C10' 118.9 . .
C4' C9' C10' 18.6 . .
C3' C9' C10' 69.6 . .
C2' C9' C10' 41.3 3_676 .
C7' C9' C11' 108.0 . .
C8' C9' C11' 32.4 . .
C4' C9' C11' 67.9 . .
C3' C9' C11' 16.9 . .
C2' C9' C11' 45.3 3_676 .
C10' C9' C11' 86.5 . .
C5' C10' C4' 164.0 3_676 .
C5' C10' C1' 43.4 3_676 3_676
C4' C10' C1' 120.7 . 3_676
C5' C10' C7' 157.0 3_676 .
C4' C10' C7' 38.8 . .
C1' C10' C7' 159.2 3_676 .
C5' C10' C2' 122.5 3_676 3_676
C4' C10' C2' 41.5 . 3_676
C1' C10' C2' 79.2 3_676 3_676
C7' C10' C2' 80.3 . 3_676
C5' C10' C6' 29.5 3_676 3_676
C4' C10' C6' 134.5 . 3_676
C1' C10' C6' 13.9 3_676 3_676
C7' C10' C6' 172.1 . 3_676
C2' C10' C6' 93.0 3_676 3_676
C5' C10' C9' 173.1 3_676 .
C4' C10' C9' 22.9 . .
C1' C10' C9' 143.5 3_676 .
C7' C10' C9' 16.3 . .
C2' C10' C9' 64.3 3_676 .
C6' C10' C9' 157.3 3_676 .
C5' C10' C3' 144.9 3_676 .
C4' C10' C3' 19.1 . .
C1' C10' C3' 101.6 3_676 .
C7' C10' C3' 57.7 . .
C2' C10' C3' 22.5 3_676 .
C6' C10' C3' 115.4 3_676 .
C9' C10' C3' 42.0 . .
C3' C11' C6' 113.4 . .
C3' C11' C8' 53.4 . .
C6' C11' C8' 166.3 . .
C3' C11' C2' 29.7 . 3_676
C6' C11' C2' 83.7 . 3_676
C8' C11' C2' 82.9 . 3_676
C3' C11' C1' 93.1 . .
C6' C11' C1' 20.3 . .
C8' C11' C1' 146.4 . .
C2' C11' C1' 63.5 3_676 .
C3' C11' C4' 4.2 . .
C6' C11' C4' 109.2 . .
C8' C11' C4' 57.5 . .
C2' C11' C4' 25.5 3_676 .
C1' C11' C4' 88.9 . .
C3' C11' C5' 112.4 . .
C6' C11' C5' 1.1 . .
C8' C11' C5' 165.4 . .
C2' C11' C5' 82.7 3_676 .
C1' C11' C5' 19.3 . .
C4' C11' C5' 108.2 . .
C3' C11' C9' 28.3 . .
C6' C11' C9' 141.6 . .
C8' C11' C9' 25.1 . .
C2' C11' C9' 57.9 3_676 .
C1' C11' C9' 121.4 . .
C4' C11' C9' 32.5 . .
C5' C11' C9' 140.6 . .

loop_
_geom_bond_atom_site_label_1
_geom_bond_atom_site_label_2
_geom_bond_distance
_geom_bond_site_symmetry_2
Mo1 N1 1.7544(19) .
Mo1 N2 2.2003(19) .
Mo1 N6 2.230(2) .
Mo1 N4 2.311(2) .
Mo1 P1 2.4322(6) .
Mo1 H1 1.66(3) .
P1 C14 1.812(3) .
P1 C13 1.813(4) .
P1 C15 1.833(3) .
N1 C1 1.388(3) .
N2 C16 1.334(3) .
N2 N3 1.362(3) .
N3 C18 1.350(3) .
N3 B1 1.530(4) .
N4 C19 1.335(3) .
N4 N5 1.365(3) .
N5 C21 1.342(3) .
N5 B1 1.545(3) .
N6 C22 1.335(3) .
N6 N7 1.366(3) .
N7 C24 1.343(3) .
N7 B1 1.541(4) .
B1 H0A 1.0000 .
C1 C6 1.414(3) .
C1 C2 1.418(3) .
C2 C3 1.398(4) .
C2 C7 1.518(4) .
C3 C4 1.384(4) .
C3 H3A 0.9500 .
C4 C5 1.378(5) .
C4 H4A 0.9500 .
C5 C6 1.397(4) .
C5 H5A 0.9500 .
C6 C10 1.519(4) .
C7 C9 1.521(4) .
C7 C8 1.530(4) .
C7 H7A 1.0000 .
C8 H8A 0.9800 .
C8 H8B 0.9800 .
C8 H8C 0.9800 .
C9 H9A 0.9800 .
C9 H9B 0.9800 .
C9 H9C 0.9800 .
C10 C11A 1.393(11) .
C10 C12 1.490(8) .
C10 C11 1.599(7) .
C10 C12A 1.640(11) .
C11 H11A 0.9800 .
C11 H11B 0.9800 .
C11 H11C 0.9800 .
C12 H12A 0.9800 .
C12 H12B 0.9800 .
C12 H12C 0.9800 .
C11A H11D 0.9800 .
C11A H11E 0.9800 .
C11A H11F 0.9800 .
C12A H12D 0.9800 .
C12A H12E 0.9800 .
C12A H12F 0.9800 .
C13 H13A 0.9800 .
C13 H13B 0.9800 .
C13 H13C 0.9800 .
C14 H14A 0.9800 .
C14 H14B 0.9800 .
C14 H14C 0.9800 .
C15 H15A 0.9800 .
C15 H15B 0.9800 .
C15 H15C 0.9800 .
C16 C17 1.395(4) .
C16 H16A 0.9500 .
C17 C18 1.377(4) .
C17 H17A 0.9500 .
C18 H18A 0.9500 .
C19 C20 1.390(4) .
C19 H19A 0.9500 .
C20 C21 1.381(4) .
C20 H20A 0.9500 .
C21 H21A 0.9500 .
C22 C23 1.396(4) .
C22 H22A 0.9500 .
C23 C24 1.374(4) .
C23 H23A 0.9500 .
C24 H24A 0.9500 .
C1' C5' 0.6448 .
C1' C6' 0.6598 .
C1' C10' 0.9303 3_676
C1' C2' 1.3078 .
C1' C11' 1.3490 .
C1' C2' 1.3821 3_676
C1' C4' 1.4886 3_676
C1' C3' 1.5596 .
C1' C7' 1.8880 3_676
C1' C3' 2.0380 3_676
C3' C11' 0.7128 .
C3' C2' 0.7437 3_676
C3' C8' 0.8909 .
C3' C4' 0.9332 .
C3' C9' 1.1662 .
C3' C6' 1.2657 .
C3' C7' 1.3875 .
C3' C10' 1.6354 .
C3' C1' 2.0380 3_676
C4' C7' 0.6202 .
C4' C2' 0.7376 3_676
C4' C10' 0.7808 .
C4' C9' 0.9522 .
C4' C8' 1.4042 .
C4' C1' 1.4886 3_676
C4' C5' 1.5299 3_676
C4' C11' 1.6426 .
C2' C4' 0.7377 3_676
C2' C3' 0.7438 3_676
C2' C10' 1.1106 3_676
C2' C11' 1.2735 3_676
C2' C7' 1.3564 3_676
C2' C1' 1.3821 3_676
C2' C6' 1.4279 3_676
C2' C9' 1.5180 3_676
C2' C8' 1.5815 3_676
C2' C5' 1.6523 .
C2' C2' 1.6668 3_676
C5' C10' 0.7642 3_676
C5' C6' 0.9382 .
C5' C4' 1.5299 3_676
C5' C7' 1.7186 3_676
C5' C11' 1.7386 .
C5' C2' 2.0205 3_676
C6' C11' 0.8007 .
C6' C2' 1.4280 3_676
C6' C10' 1.5241 3_676
C6' C8' 1.8955 .
C7' C9' 0.7279 .
C7' C10' 0.9891 .
C7' C2' 1.3564 3_676
C7' C8' 1.5093 .
C7' C5' 1.7186 3_676
C7' C1' 1.8880 3_676
C8' C9' 0.8760 .
C8' C11' 1.1081 .
C8' C2' 1.5815 3_676
C9' C2' 1.5180 3_676
C9' C10' 1.6221 .
C9' C11' 1.7435 .
C10' C5' 0.7642 3_676
C10' C1' 0.9304 3_676
C10' C2' 1.1107 3_676
C10' C6' 1.5240 3_676
C11' C2' 1.2735 3_676
